data_7701671
loop_
_publ_author_name
'Hill, Anthony F.'
'Manzano, Richard A.'

_publ_section_title
;
 A [C<sub>1</sub> + C<sub>2</sub>] route to propargylidyne complexes.
;
_journal_issue 19
_journal_name_full 'Dalton transactions (Cambridge, England : 2003)'
_journal_page_first 6596
_journal_page_last 6610
_journal_paper_doi 10.1039/c9dt00876d
_journal_volume 48
_journal_year 2019
_chemical_formula_moiety 'C52 H54 Au2 B2 Cl2 N12 O4 Si W2, C H Cl3'
_chemical_formula_sum 'C53 H55 Au2 B2 Cl5 N12 O4 Si W2'
_chemical_formula_weight 1912.68
_space_group_crystal_system triclinic
_space_group_IT_number 2
_space_group_name_Hall '-P 1'
_space_group_name_H-M_alt 'P -1'
_atom_sites_solution_hydrogens geom
_atom_sites_solution_primary dual
_audit_creation_date 2019-02-18
_audit_creation_method
;
Olex2 1.2
(compiled May 18 2018 14:05:52 for OlexSys, GUI svn.r5506)
;
_audit_update_record
;
2019-02-18 deposited with the CCDC.	2019-04-23 downloaded from the CCDC.
;
_cell_angle_alpha 100.499(2)
_cell_angle_beta 111.095(2)
_cell_angle_gamma 99.537(2)
_cell_formula_units_Z 2
_cell_length_a 12.7417(2)
_cell_length_b 15.7262(3)
_cell_length_c 17.5006(3)
_cell_measurement_reflns_used 17573
_cell_measurement_temperature 150.00(10)
_cell_measurement_theta_max 73.5140
_cell_measurement_theta_min 2.7800
_cell_volume 3113.06(12)
_computing_cell_refinement 'CrysAlisPro 1.171.39.46e (Rigaku OD, 2018)'
_computing_data_collection 'CrysAlisPro 1.171.39.46e (Rigaku OD, 2018)'
_computing_data_reduction 'CrysAlisPro 1.171.39.46e (Rigaku OD, 2018)'
_computing_molecular_graphics 'Olex2 (Dolomanov et al., 2009)'
_computing_publication_material 'Olex2 (Dolomanov et al., 2009)'
_computing_structure_refinement 'ShelXL (Sheldrick, 2015)'
_computing_structure_solution 'ShelXT (Sheldrick, 2015)'
_diffrn_ambient_environment N~2~
_diffrn_ambient_temperature 150.00(10)
_diffrn_detector 'CCD plate'
_diffrn_detector_area_resol_mean 8.1297
_diffrn_detector_type EosS2
_diffrn_measured_fraction_theta_full 1.000
_diffrn_measured_fraction_theta_max 1.000
_diffrn_measurement_details
;
List of Runs (angles in degrees, time in seconds):

  # Type    Start    End  Width  t~exp~   \w     \q     \k     \f   Frames
#--------------------------------------------------------------------------
  1  \w     19.00  55.00   1.00    3.73    --   37.04 -38.00   0.00   36
  2  \w     22.00  54.00   1.00    3.73    --   37.04 -57.00   0.00   32
  3  \w     30.00  74.00   1.00    3.73    --   37.04 -99.00 -30.00   44
  4  \w     61.00  89.00   1.00    3.73    --   37.04-125.00 -90.00   28
  5  \w     34.00  74.00   1.00    3.73    --   37.04-125.00 -30.00   40
  6  \w     23.00  50.00   1.00    3.73    --   37.04 -77.00  90.00   27
  7  \w     39.00  90.00   1.00    3.73    --   37.04-125.00 120.00   51
  8  \w     88.00 116.00   1.00   14.89    --  111.00-111.00 150.00   28
  9  \w     80.00 135.00   1.00   14.89    --  111.00 -92.00 150.00   55
 10  \w     78.00 111.00   1.00   14.89    --  111.00-111.00  30.00   33
 11  \w     93.00 132.00   1.00   14.89    --  111.00 -77.00  30.00   39
 12  \w    101.00 126.00   1.00   14.89    --  111.00 -50.00 -30.00   25
 13  \w    102.00 136.00   1.00   14.89    --  111.00 -25.00 -90.00   34
 14  \w    127.00 156.00   1.00   14.89    --  111.00 -12.00-120.00   29
 15  \w    127.00 154.00   1.00   14.89    --  111.00   0.00-150.00   27
 16  \w    117.00 144.00   1.00   14.89    --  111.00  50.00-120.00   27
 17  \w    123.00 150.00   1.00   14.89    --  111.00  64.00 -90.00   27
 18  \w    140.00 165.00   1.00   14.89    --  111.00 111.00 -60.00   25
 19  \w    103.00 130.00   1.00   14.89    --  111.00 111.00   0.00   27
 20  \w    144.00 177.00   1.00   14.89    --  111.00  55.00  85.00   33
 21  \w    149.00 174.00   1.00   14.89    --  111.00  25.00 150.00   25
 22  \w    121.00 148.00   1.00   14.89    --  111.00  12.00  90.00   27
 23  \w    111.00 136.00   1.00   14.89    --  111.00  55.00  85.00   25
 24  \w     92.00 141.00   1.00   14.89    --  111.00  25.00 150.00   49
 25  \w     76.00 124.00   1.00   14.89    --  111.00 -64.00  30.00   48
 26  \w     93.00 138.00   1.00   14.89    --  111.00 -92.00 -60.00   45
 27  \w    100.00 134.00   1.00   14.89    --  111.00 -25.00-150.00   34
 28  \w    113.00 146.00   1.00   14.89    --  111.00 -12.00-180.00   33
 29  \w    103.00 128.00   1.00   14.89    --  111.00 -50.00-180.00   25
 30  \w     96.00 123.00   1.00   14.89    --  111.00 -12.00-120.00   27
 31  \w     88.00 136.00   1.00   14.89    --  111.00  25.00-150.00   48
 32  \w     97.00 178.00   1.00   14.89    --  111.00  50.00-150.00   81
 33  \w     97.00 122.00   1.00   14.89    --  111.00  50.00 -60.00   25
 34  \w     95.00 127.00   1.00   14.89    --  111.00  50.00 -90.00   32
 35  \w     89.00 157.00   1.00   14.89    --  111.00  25.00-180.00   68
 36  \w     90.00 130.00   1.00   14.89    --  111.00 -64.00-180.00   40
 37  \w     82.00 116.00   1.00   14.89    --  111.00-111.00-120.00   34
 38  \w     70.00 105.00   1.00   14.89    --  111.00 -64.00 -60.00   35
 39  \w     66.00 116.00   1.00   14.89    --  111.00-111.00 -30.00   50
 40  \w     78.00 110.00   1.00   14.89    --  111.00-111.00  60.00   32
 41  \w     67.00  92.00   1.00   14.89    --  111.00 -92.00 120.00   25
 42  \w     64.00 124.00   1.00   14.89    --  111.00 -64.00 150.00   60
 43  \w     58.00  98.00   1.00   14.89    --  111.00 -77.00 150.00   40
 44  \w     58.00 103.00   1.00   14.89    --  111.00-111.00 120.00   45
 45  \w     57.00 103.00   1.00   14.89    --  111.00 -77.00 107.29   46
 46  \w     59.00  92.00   1.00   14.89    --  111.00 -25.00 150.00   33
 47  \w     46.00  77.00   1.00   14.89    --  111.00 -50.00 150.00   31
 48  \w     44.00  79.00   1.00   14.89    --  111.00 -50.00 120.00   35
 49  \w     42.00  75.00   1.00   14.89    --  111.00 -92.00 150.00   33
 50  \w     43.00  98.00   1.00   14.89    --  111.00-111.00  90.00   55
 51  \w     44.00  71.00   1.00   14.89    --  111.00-111.00 150.00   27
 52  \w     46.00 102.00   1.00   14.89    --  111.00 -38.00  30.00   56
 53  \w     62.00  98.00   1.00   14.89    --  111.00 -77.00 -60.00   36
 54  \w     66.00  92.00   1.00   14.89    --  111.00 -25.00 -90.00   26
 55  \w     73.00 100.00   1.00   14.89    --  111.00   0.00-150.00   27
 56  \w     57.00 100.00   1.00   14.89    --  111.00 -55.00 -57.00   43
 57  \w     46.00 126.00   1.00   14.89    --  111.00 -38.00 -90.00   80
 58  \w     50.00 101.00   1.00   14.89    --  111.00-111.00 -60.00   51
 59  \w     45.00  72.00   1.00   14.89    --  111.00 -92.00 -60.00   27
 60  \w     43.00  74.00   1.00   14.89    --  111.00 -50.00 -90.00   31
 61  \w     41.00  89.00   1.00   14.89    --  111.00 -12.00-180.00   48
 62  \w     45.00 103.00   1.00    3.73    --   37.04  57.00-180.00   58
 63  \w     14.00  98.00   1.00    3.73    --   37.04  77.00   0.00   84
 64  \w     44.00  99.00   1.00    3.73    --   37.04  57.00 150.00   55
 65  \w      2.00  27.00   1.00    3.73    --   37.04 -99.00 -30.00   25
 66  \w      1.00  50.00   1.00    3.73    --   37.04 -99.00-120.00   49
 67  \w    -15.00  28.00   1.00    3.73    --   37.04 -57.00-120.00   43
 68  \w    -30.00  12.00   1.00    3.73    --   37.04 -57.00   0.00   42
 69  \w    -29.00  -4.00   1.00    3.73    --   37.04 -57.00 -30.00   25
 70  \w    -26.00  66.00   1.00    3.73    --   37.04 -19.00   0.00   92
 71  \w     41.00  68.00   1.00   14.89    --  111.00 -25.00 120.00   27
 72  \w    -21.00  40.00   1.00    3.73    --   37.04 -38.00 -90.00   61
 73  \w    107.00 132.00   1.00   14.89    --  111.00 178.00 -90.00   25
 74  \w     97.00 122.00   1.00   14.89    --  111.00 178.00 -30.00   25
;
_diffrn_measurement_device 'four-circle diffractometer'
_diffrn_measurement_device_type 'SuperNova, Dual, Cu at home/near, EosS2'
_diffrn_measurement_method '\w scans'
_diffrn_orient_matrix_type 'CrysAlisPro convention (1999,Acta A55,543-557)'
_diffrn_orient_matrix_UB_11 0.0286856000
_diffrn_orient_matrix_UB_12 -0.0636413000
_diffrn_orient_matrix_UB_13 -0.0633616000
_diffrn_orient_matrix_UB_21 0.0677754000
_diffrn_orient_matrix_UB_22 0.0809122000
_diffrn_orient_matrix_UB_23 -0.0156603000
_diffrn_orient_matrix_UB_31 0.1118807000
_diffrn_orient_matrix_UB_32 -0.0016318000
_diffrn_orient_matrix_UB_33 0.0728226000
_diffrn_radiation_monochromator mirror
_diffrn_radiation_probe x-ray
_diffrn_radiation_type CuK\a
_diffrn_radiation_wavelength 1.54184
_diffrn_reflns_av_R_equivalents 0.0373
_diffrn_reflns_av_unetI/netI 0.0387
_diffrn_reflns_Laue_measured_fraction_full 1.000
_diffrn_reflns_Laue_measured_fraction_max 1.000
_diffrn_reflns_limit_h_max 15
_diffrn_reflns_limit_h_min -13
_diffrn_reflns_limit_k_max 18
_diffrn_reflns_limit_k_min -18
_diffrn_reflns_limit_l_max 20
_diffrn_reflns_limit_l_min -20
_diffrn_reflns_number 40111
_diffrn_reflns_point_group_measured_fraction_full 1.000
_diffrn_reflns_point_group_measured_fraction_max 1.000
_diffrn_reflns_theta_full 66.590
_diffrn_reflns_theta_max 66.590
_diffrn_reflns_theta_min 3.498
_diffrn_source 'micro-focus sealed X-ray tube'
_diffrn_source_type 'SuperNova (Cu) X-ray Source'
_exptl_absorpt_coefficient_mu 17.908
_exptl_absorpt_correction_T_max 1.000
_exptl_absorpt_correction_T_min 0.849
_exptl_absorpt_correction_type gaussian
_exptl_absorpt_process_details
;
CrysAlisPro 1.171.39.46e (Rigaku Oxford Diffraction, 2018)
Numerical absorption correction based on gaussian integration over
			a multifaceted crystal model
Empirical absorption correction using spherical harmonics,
 implemented in SCALE3 ABSPACK scaling algorithm.
;
_exptl_crystal_colour brown
_exptl_crystal_colour_primary brown
_exptl_crystal_density_diffrn 2.040
_exptl_crystal_description needle
_exptl_crystal_F_000 1808
_exptl_crystal_recrystallization_method
'Crystals were grown from vapour-vapour diffusion of hexane in to a chloroform solution.'
_exptl_crystal_size_max 0.137
_exptl_crystal_size_mid 0.078
_exptl_crystal_size_min 0.042
_refine_diff_density_max 7.529
_refine_diff_density_min -5.307
_refine_diff_density_rms 0.293
_refine_ls_extinction_method none
_refine_ls_goodness_of_fit_ref 1.018
_refine_ls_hydrogen_treatment constr
_refine_ls_matrix_type full
_refine_ls_number_parameters 742
_refine_ls_number_reflns 10989
_refine_ls_number_restraints 0
_refine_ls_restrained_S_all 1.018
_refine_ls_R_factor_all 0.0714
_refine_ls_R_factor_gt 0.0644
_refine_ls_shift/su_max 0.001
_refine_ls_shift/su_mean 0.000
_refine_ls_structure_factor_coef Fsqd
_refine_ls_weighting_details 'w=1/[\s^2^(Fo^2^)+(0.1087P)^2^+66.5357P] where P=(Fo^2^+2Fc^2^)/3'
_refine_ls_weighting_scheme calc
_refine_ls_wR_factor_gt 0.1813
_refine_ls_wR_factor_ref 0.1893
_reflns_Friedel_coverage 0.000
_reflns_number_gt 9706
_reflns_number_total 10989
_reflns_threshold_expression 'I > 2\s(I)'
_cod_data_source_file c9dt00876d1.cif
_cod_data_source_block ram-138scaleabscorrect3
_cod_original_cell_volume 3113.06(10)
_cod_database_code 7701671
_shelx_shelxl_version_number 2018/3
_chemical_oxdiff_formula 'C63 H65 Au2 B2 Cl5 N12 O4 Si1 W2'
_chemical_oxdiff_usercomment 'Brown needles grown from chloroform/pentane vdiffusion'
_shelx_space_group_comment
;
The symmetry employed for this shelxl refinement is uniquely defined
by the following loop, which should always be used as a source of
symmetry information in preference to the above space-group names.
They are only intended as comments.
;
_reflns_odcompleteness_completeness 98.70
_reflns_odcompleteness_iscentric 1
_reflns_odcompleteness_theta 74.33
_olex2_refinement_description
;
1. Fixed Uiso
 At 1.2 times of:
  All B(H) groups, All C(H) groups
 At 1.5 times of:
  All C(H,H,H) groups
2.a Ternary CH refined with riding coordinates:
 B1(H1), B2(H2), C101(H101)
2.b Aromatic/amide H refined with riding coordinates:
 C12(H12), C13(H13), C14(H14), C15(H15), C16(H16), C18(H18), C19(H19),
 C20(H20), C21(H21), C22(H22), C24(H24), C29(H29), C34(H34), C39(H39), C44(H44),
  C49(H49)
2.c Idealised Me refined as rotating group:
 C26(H26A,H26B,H26C), C27(H27A,H27B,H27C), C31(H31A,H31B,H31C), C32(H32A,H32B,
 H32C), C36(H36A,H36B,H36C), C37(H37A,H37B,H37C), C41(H41A,H41B,H41C), C42(H42A,
 H42B,H42C), C46(H46A,H46B,H46C), C47(H47A,H47B,H47C), C51(H51A,H51B,H51C),
 C52(H52A,H52B,H52C)
;
_ins_header
;
TITL RAM-138scaleabscorrect3 in P-1 
REM P-1 (#2 in standard setting)
CELL 1.54184  12.741684  15.726221  17.500558 100.4994 111.0946  99.5366
ZERR    2.00   0.000222   0.000343   0.000289   0.0016   0.0016   0.0016
LATT  1
SFAC C H B N O Si Cl W Au
UNIT 126.00 130.00 4.00 24.00 8.00 2.00 10.00 4.00 4.00
TREF
HKLF 4
END
;
_olex2_submission_original_sample_id W2Au2{CCC(SiPh2)(CCC}(CO)4Cl(Tp*)2
_olex2_submission_special_instructions 'No special instructions were received'
_oxdiff_exptl_absorpt_empirical_details
;
Empirical correction (ABSPACK) includes:
- Absorption correction using spherical harmonics
- Frame scaling
;
_oxdiff_exptl_absorpt_empirical_full_max 2.255
_oxdiff_exptl_absorpt_empirical_full_min 0.592

loop_
_space_group_symop_operation_xyz
'x, y, z'
'-x, -y, -z'

loop_
_atom_site_label
_atom_site_type_symbol
_atom_site_fract_x
_atom_site_fract_y
_atom_site_fract_z
_atom_site_U_iso_or_equiv
_atom_site_adp_type
_atom_site_occupancy
_atom_site_site_symmetry_order
_atom_site_calc_flag
_atom_site_refinement_flags_posn
_atom_site_disorder_assembly
_atom_site_disorder_group
Au1 Au 0.95940(5) 0.82615(4) 0.69234(3) 0.04038(16) Uani 1 1 d . . .
Au2 Au 0.79626(5) 0.38898(4) 0.79626(4) 0.03996(16) Uani 1 1 d . . .
Cl1 Cl 1.1293(4) 0.9340(4) 0.7445(3) 0.0837(16) Uani 1 1 d . . .
Cl2 Cl 0.9496(3) 0.3847(3) 0.7609(3) 0.0578(9) Uani 1 1 d . . .
Si1 Si 0.6793(3) 0.70520(19) 0.86503(19) 0.0280(6) Uani 1 1 d . . .
O1 O 0.5502(10) 0.7155(10) 0.5135(8) 0.069(4) Uani 1 1 d . . .
O2 O 0.7242(9) 0.5224(7) 0.6204(8) 0.054(3) Uani 1 1 d . . .
O3 O 0.4050(9) 0.2778(8) 0.6669(7) 0.057(3) Uani 1 1 d . . .
O4 O 0.5141(11) 0.4086(8) 0.9356(9) 0.063(3) Uani 1 1 d . . .
N1 N 0.7322(8) 0.5923(7) 0.4267(6) 0.033(2) Uani 1 1 d . . .
N2 N 0.7962(8) 0.6046(7) 0.3799(6) 0.029(2) Uani 1 1 d . . .
N3 N 0.8500(9) 0.7855(7) 0.4907(6) 0.033(2) Uani 1 1 d . . .
N4 N 0.9053(8) 0.7648(6) 0.4391(5) 0.0270(19) Uani 1 1 d . . .
N5 N 0.9612(9) 0.6496(6) 0.5638(6) 0.031(2) Uani 1 1 d . . .
N6 N 0.9966(8) 0.6498(6) 0.4990(6) 0.029(2) Uani 1 1 d . . .
N7 N 0.5262(8) 0.1859(7) 0.8615(6) 0.030(2) Uani 1 1 d . . .
N8 N 0.5859(8) 0.1239(6) 0.8893(6) 0.0279(19) Uani 1 1 d . . .
N9 N 0.6788(9) 0.1890(7) 0.7702(6) 0.030(2) Uani 1 1 d . . .
N10 N 0.7139(8) 0.1246(6) 0.8112(6) 0.0277(19) Uani 1 1 d . . .
N11 N 0.7705(8) 0.2946(7) 0.9499(6) 0.030(2) Uani 1 1 d . . .
N12 N 0.7911(8) 0.2162(7) 0.9612(6) 0.030(2) Uani 1 1 d . . .
C1 C 0.8036(11) 0.7376(8) 0.6645(8) 0.037(3) Uani 1 1 d . . .
C2 C 0.7618(10) 0.7359(7) 0.7277(7) 0.029(2) Uani 1 1 d . . .
C3 C 0.7227(12) 0.7296(8) 0.7806(8) 0.037(3) Uani 1 1 d . . .
C4 C 0.6643(10) 0.4190(8) 0.8282(8) 0.034(3) Uani 1 1 d . . .
C5 C 0.6612(11) 0.5059(8) 0.8395(8) 0.038(3) Uani 1 1 d . . .
C6 C 0.6661(11) 0.5861(9) 0.8515(8) 0.038(3) Uani 1 1 d . . .
C7 C 0.6408(14) 0.7059(10) 0.5251(8) 0.046(3) Uani 1 1 d . . .
C8 C 0.7517(12) 0.5797(10) 0.5938(9) 0.043(3) Uani 1 1 d . . .
C9 C 0.4887(12) 0.2873(8) 0.7280(8) 0.036(3) Uani 1 1 d . . .
C10 C 0.5483(14) 0.3719(11) 0.9021(9) 0.049(4) Uani 1 1 d . . .
C11 C 0.7935(10) 0.7658(8) 0.9717(7) 0.030(2) Uani 1 1 d . . .
C12 C 0.8079(11) 0.8575(9) 1.0045(8) 0.038(3) Uani 1 1 d . . .
H12 H 0.760719 0.888048 0.971925 0.045 Uiso 1 1 calc R . .
C13 C 0.8659(12) 0.7233(10) 1.0228(9) 0.042(3) Uani 1 1 d . . .
H13 H 0.858155 0.662529 1.003183 0.051 Uiso 1 1 calc R . .
C14 C 0.8907(14) 0.9027(10) 1.0840(10) 0.054(4) Uani 1 1 d . . .
H14 H 0.898043 0.963075 1.105064 0.065 Uiso 1 1 calc R . .
C15 C 0.9516(13) 0.7711(13) 1.1047(10) 0.055(4) Uani 1 1 d . . .
H15 H 0.999733 0.742249 1.138771 0.066 Uiso 1 1 calc R . .
C16 C 0.9619(12) 0.8600(11) 1.1322(9) 0.048(3) Uani 1 1 d . . .
H16 H 1.018891 0.892151 1.185159 0.058 Uiso 1 1 calc R . .
C17 C 0.5375(11) 0.7292(8) 0.8520(8) 0.034(3) Uani 1 1 d . . .
C18 C 0.4985(13) 0.7290(9) 0.9172(9) 0.043(3) Uani 1 1 d . . .
H18 H 0.546321 0.719439 0.967605 0.051 Uiso 1 1 calc R . .
C19 C 0.4629(13) 0.7432(9) 0.7774(9) 0.045(3) Uani 1 1 d . . .
H19 H 0.484731 0.742994 0.732038 0.054 Uiso 1 1 calc R . .
C20 C 0.3919(12) 0.7423(10) 0.9088(10) 0.049(3) Uani 1 1 d . . .
H20 H 0.367317 0.740051 0.952572 0.058 Uiso 1 1 calc R . .
C21 C 0.3547(12) 0.7578(11) 0.7710(11) 0.055(4) Uani 1 1 d . . .
H21 H 0.304651 0.766711 0.720960 0.066 Uiso 1 1 calc R . .
C22 C 0.3222(13) 0.7589(11) 0.8369(12) 0.058(4) Uani 1 1 d . . .
H22 H 0.251629 0.771139 0.832672 0.070 Uiso 1 1 calc R . .
C23 C 0.6330(11) 0.5304(10) 0.3770(10) 0.045(3) Uani 1 1 d . . .
C24 C 0.6329(11) 0.5043(9) 0.2969(9) 0.042(3) Uani 1 1 d . . .
H24 H 0.574414 0.462234 0.250052 0.050 Uiso 1 1 calc R . .
C25 C 0.7340(11) 0.5517(8) 0.2998(8) 0.035(3) Uani 1 1 d . . .
C26 C 0.5398(13) 0.4980(14) 0.4055(12) 0.064(5) Uani 1 1 d . . .
H26A H 0.573177 0.479457 0.456385 0.097 Uiso 1 1 calc GR . .
H26B H 0.482080 0.448386 0.361867 0.097 Uiso 1 1 calc GR . .
H26C H 0.504236 0.545445 0.416643 0.097 Uiso 1 1 calc GR . .
C27 C 0.7761(12) 0.5529(11) 0.2298(8) 0.048(3) Uani 1 1 d . . .
H27A H 0.787609 0.612080 0.221962 0.072 Uiso 1 1 calc GR . .
H27B H 0.719234 0.511798 0.178084 0.072 Uiso 1 1 calc GR . .
H27C H 0.848190 0.535703 0.244734 0.072 Uiso 1 1 calc GR . .
C28 C 0.8387(13) 0.8698(9) 0.4914(8) 0.042(3) Uani 1 1 d . . .
C29 C 0.8835(13) 0.9017(9) 0.4380(9) 0.042(3) Uani 1 1 d . . .
H29 H 0.885141 0.957219 0.426508 0.051 Uiso 1 1 calc R . .
C30 C 0.9254(11) 0.8344(9) 0.4048(8) 0.035(3) Uani 1 1 d . . .
C31 C 0.7832(18) 0.9156(11) 0.5435(11) 0.063(5) Uani 1 1 d . . .
H31A H 0.708579 0.877948 0.531299 0.094 Uiso 1 1 calc GR . .
H31B H 0.773662 0.971044 0.529873 0.094 Uiso 1 1 calc GR . .
H31C H 0.831779 0.927199 0.602684 0.094 Uiso 1 1 calc GR . .
C32 C 0.9803(12) 0.8315(11) 0.3433(10) 0.047(3) Uani 1 1 d . . .
H32A H 1.051781 0.814081 0.365637 0.070 Uiso 1 1 calc GR . .
H32B H 0.996122 0.889530 0.333742 0.070 Uiso 1 1 calc GR . .
H32C H 0.928786 0.788913 0.290734 0.070 Uiso 1 1 calc GR . .
C33 C 1.0402(11) 0.6229(8) 0.6248(8) 0.035(3) Uani 1 1 d . . .
C34 C 1.1249(11) 0.6062(9) 0.5965(9) 0.044(3) Uani 1 1 d . . .
H34 H 1.189479 0.586654 0.625080 0.053 Uiso 1 1 calc R . .
C35 C 1.0959(10) 0.6237(8) 0.5182(8) 0.036(3) Uani 1 1 d . . .
C36 C 1.0316(12) 0.6143(10) 0.7042(9) 0.048(3) Uani 1 1 d . . .
H36A H 0.995531 0.658451 0.722113 0.072 Uiso 1 1 calc GR . .
H36B H 1.108052 0.623086 0.747095 0.072 Uiso 1 1 calc GR . .
H36C H 0.985694 0.555738 0.695706 0.072 Uiso 1 1 calc GR . .
C37 C 1.1608(12) 0.6203(11) 0.4624(9) 0.050(4) Uani 1 1 d . . .
H37A H 1.116116 0.574291 0.410712 0.076 Uiso 1 1 calc GR . .
H37B H 1.234015 0.607656 0.491022 0.076 Uiso 1 1 calc GR . .
H37C H 1.174263 0.676925 0.449580 0.076 Uiso 1 1 calc GR . .
C38 C 0.4159(11) 0.1564(10) 0.8528(8) 0.041(3) Uani 1 1 d . . .
C39 C 0.4036(11) 0.0775(10) 0.8740(8) 0.042(3) Uani 1 1 d . . .
H39 H 0.336141 0.043956 0.873929 0.050 Uiso 1 1 calc R . .
C40 C 0.5090(12) 0.0563(9) 0.8955(8) 0.040(3) Uani 1 1 d . . .
C41 C 0.3217(12) 0.2029(12) 0.8227(11) 0.054(4) Uani 1 1 d . . .
H41A H 0.350220 0.265286 0.851900 0.081 Uiso 1 1 calc GR . .
H41B H 0.256751 0.177311 0.833961 0.081 Uiso 1 1 calc GR . .
H41C H 0.297419 0.195992 0.762714 0.081 Uiso 1 1 calc GR . .
C42 C 0.5453(15) -0.0252(10) 0.9194(11) 0.056(4) Uani 1 1 d . . .
H42A H 0.586892 -0.046615 0.886994 0.084 Uiso 1 1 calc GR . .
H42B H 0.477536 -0.071172 0.907685 0.084 Uiso 1 1 calc GR . .
H42C H 0.594626 -0.009670 0.978841 0.084 Uiso 1 1 calc GR . .
C43 C 0.6786(12) 0.1634(9) 0.6921(8) 0.040(3) Uani 1 1 d . . .
C44 C 0.7127(13) 0.0852(10) 0.6842(9) 0.047(3) Uani 1 1 d . . .
H44 H 0.720554 0.054114 0.636832 0.056 Uiso 1 1 calc R . .
C45 C 0.7331(11) 0.0611(10) 0.7585(9) 0.042(3) Uani 1 1 d . . .
C46 C 0.6404(15) 0.2134(12) 0.6255(10) 0.053(4) Uani 1 1 d . . .
H46A H 0.558882 0.209708 0.608403 0.079 Uiso 1 1 calc GR . .
H46B H 0.654503 0.187363 0.577182 0.079 Uiso 1 1 calc GR . .
H46C H 0.683392 0.274870 0.648336 0.079 Uiso 1 1 calc GR . .
C47 C 0.7670(16) -0.0197(10) 0.7842(12) 0.057(4) Uani 1 1 d . . .
H47A H 0.827204 -0.001505 0.840502 0.086 Uiso 1 1 calc GR . .
H47B H 0.795024 -0.049407 0.745349 0.086 Uiso 1 1 calc GR . .
H47C H 0.700619 -0.059717 0.783137 0.086 Uiso 1 1 calc GR . .
C48 C 0.8512(11) 0.3620(9) 1.0162(8) 0.039(3) Uani 1 1 d . . .
C49 C 0.9257(11) 0.3226(11) 1.0704(8) 0.048(4) Uani 1 1 d . . .
H49 H 0.989729 0.352424 1.120591 0.057 Uiso 1 1 calc R . .
C50 C 0.8876(11) 0.2325(10) 1.0364(7) 0.038(3) Uani 1 1 d . . .
C51 C 0.8578(16) 0.4593(12) 1.0268(10) 0.068(5) Uani 1 1 d . . .
H51A H 0.870387 0.477089 0.980553 0.101 Uiso 1 1 calc GR . .
H51B H 0.920960 0.492751 1.079389 0.101 Uiso 1 1 calc GR . .
H51C H 0.786248 0.470525 1.027367 0.101 Uiso 1 1 calc GR . .
C52 C 0.9333(13) 0.1580(12) 1.0672(9) 0.054(4) Uani 1 1 d . . .
H52A H 0.871124 0.114346 1.067370 0.081 Uiso 1 1 calc GR . .
H52B H 0.992556 0.181240 1.123751 0.081 Uiso 1 1 calc GR . .
H52C H 0.965644 0.130610 1.030298 0.081 Uiso 1 1 calc GR . .
B1 B 0.9195(11) 0.6693(8) 0.4168(8) 0.028(3) Uani 1 1 d . . .
H1 H 0.954506 0.663114 0.375237 0.034 Uiso 1 1 calc R . .
B2 B 0.7107(12) 0.1289(9) 0.8982(9) 0.032(3) Uani 1 1 d . . .
H2 H 0.735647 0.078323 0.918166 0.038 Uiso 1 1 calc R . .
W1 W 0.80118(4) 0.68708(4) 0.55544(3) 0.02970(15) Uani 1 1 d . A 1
W2 W 0.62393(4) 0.29797(3) 0.83408(3) 0.02787(15) Uani 1 1 d . B 1
Cl3 Cl 0.6026(5) -0.0358(3) 0.3442(3) 0.0818(14) Uani 1 1 d . . .
Cl4 Cl 0.5517(6) 0.1338(4) 0.3779(4) 0.0926(17) Uani 1 1 d . . .
Cl10 Cl 0.7897(4) 0.1237(3) 0.4397(3) 0.0748(12) Uani 1 1 d . . .
C101 C 0.6529(19) 0.0756(14) 0.3581(12) 0.072(5) Uani 1 1 d . . .
H101 H 0.657314 0.084144 0.305119 0.086 Uiso 1 1 calc R . .

loop_
_atom_site_aniso_label
_atom_site_aniso_U_11
_atom_site_aniso_U_22
_atom_site_aniso_U_33
_atom_site_aniso_U_23
_atom_site_aniso_U_13
_atom_site_aniso_U_12
Au1 0.0460(3) 0.0398(3) 0.0308(3) 0.0012(2) 0.0187(2) 0.0002(2)
Au2 0.0443(3) 0.0392(3) 0.0433(3) 0.0103(2) 0.0257(2) 0.0104(2)
Cl1 0.073(3) 0.079(3) 0.066(3) -0.025(2) 0.036(2) -0.035(2)
Cl2 0.056(2) 0.072(2) 0.061(2) 0.0182(19) 0.0395(18) 0.0178(18)
Si1 0.0388(16) 0.0209(13) 0.0274(14) 0.0054(11) 0.0183(13) 0.0051(12)
O1 0.046(6) 0.123(11) 0.063(7) 0.044(7) 0.029(5) 0.053(7)
O2 0.055(6) 0.043(5) 0.082(8) 0.025(5) 0.044(6) 0.012(5)
O3 0.046(6) 0.067(7) 0.045(6) 0.018(5) 0.003(5) 0.017(5)
O4 0.082(8) 0.045(6) 0.092(9) 0.022(6) 0.062(8) 0.028(6)
N1 0.023(4) 0.044(6) 0.024(5) -0.003(4) 0.007(4) 0.004(4)
N2 0.025(4) 0.032(5) 0.028(5) 0.003(4) 0.011(4) 0.008(4)
N3 0.049(6) 0.033(5) 0.025(5) 0.007(4) 0.019(4) 0.023(5)
N4 0.030(5) 0.035(5) 0.019(4) 0.005(4) 0.012(4) 0.015(4)
N5 0.035(5) 0.028(5) 0.028(5) 0.007(4) 0.009(4) 0.007(4)
N6 0.030(5) 0.024(4) 0.024(4) -0.003(4) 0.007(4) 0.007(4)
N7 0.027(5) 0.031(5) 0.036(5) 0.013(4) 0.014(4) 0.012(4)
N8 0.030(5) 0.021(4) 0.031(5) 0.008(4) 0.011(4) 0.003(4)
N9 0.038(5) 0.033(5) 0.026(5) 0.010(4) 0.018(4) 0.011(4)
N10 0.032(5) 0.027(5) 0.029(5) 0.007(4) 0.016(4) 0.010(4)
N11 0.029(5) 0.033(5) 0.023(4) 0.003(4) 0.010(4) 0.004(4)
N12 0.022(4) 0.048(6) 0.021(4) 0.013(4) 0.010(4) 0.008(4)
C1 0.037(6) 0.027(6) 0.040(7) 0.010(5) 0.006(5) 0.011(5)
C2 0.040(6) 0.027(5) 0.022(5) 0.006(4) 0.016(5) 0.008(5)
C3 0.046(7) 0.030(6) 0.038(7) 0.010(5) 0.021(6) 0.005(5)
C4 0.033(6) 0.034(6) 0.042(7) 0.007(5) 0.023(5) 0.011(5)
C5 0.036(6) 0.032(7) 0.042(7) 0.003(5) 0.015(5) 0.004(5)
C6 0.040(7) 0.034(7) 0.040(7) 0.008(5) 0.017(5) 0.010(5)
C7 0.066(10) 0.052(8) 0.030(6) 0.018(6) 0.024(6) 0.019(7)
C8 0.036(7) 0.059(9) 0.041(7) 0.011(6) 0.020(6) 0.020(6)
C9 0.051(7) 0.036(6) 0.037(7) 0.018(5) 0.021(6) 0.028(6)
C10 0.052(8) 0.051(9) 0.039(7) 0.017(7) 0.017(7) -0.002(7)
C11 0.037(6) 0.034(6) 0.025(5) 0.009(5) 0.019(5) 0.010(5)
C12 0.038(6) 0.037(7) 0.032(6) 0.006(5) 0.011(5) 0.005(5)
C13 0.042(7) 0.041(7) 0.050(8) 0.022(6) 0.018(6) 0.015(6)
C14 0.062(9) 0.043(8) 0.045(8) -0.006(6) 0.024(7) -0.007(7)
C15 0.049(8) 0.085(12) 0.043(8) 0.036(8) 0.018(7) 0.026(8)
C16 0.039(7) 0.067(10) 0.033(7) 0.010(6) 0.015(6) 0.001(7)
C17 0.038(6) 0.022(5) 0.034(6) -0.001(4) 0.017(5) -0.005(5)
C18 0.051(8) 0.044(7) 0.037(7) 0.011(6) 0.024(6) 0.002(6)
C19 0.056(8) 0.036(7) 0.036(7) 0.009(5) 0.012(6) 0.009(6)
C20 0.042(7) 0.048(8) 0.055(9) 0.007(7) 0.028(7) -0.003(6)
C21 0.036(7) 0.051(9) 0.056(9) 0.009(7) -0.002(6) 0.007(6)
C22 0.038(7) 0.047(8) 0.080(12) 0.000(8) 0.025(8) 0.003(6)
C23 0.024(6) 0.043(7) 0.058(9) 0.003(6) 0.014(6) 0.002(5)
C24 0.032(6) 0.041(7) 0.039(7) 0.003(6) 0.004(5) 0.005(5)
C25 0.037(6) 0.032(6) 0.031(6) 0.000(5) 0.008(5) 0.017(5)
C26 0.034(7) 0.088(13) 0.065(10) 0.014(9) 0.027(7) -0.008(8)
C27 0.044(7) 0.057(9) 0.028(6) -0.006(6) 0.004(6) 0.015(6)
C28 0.056(8) 0.041(7) 0.035(7) 0.009(5) 0.021(6) 0.021(6)
C29 0.063(8) 0.032(6) 0.042(7) 0.017(6) 0.025(6) 0.022(6)
C30 0.039(6) 0.038(6) 0.029(6) 0.007(5) 0.015(5) 0.010(5)
C31 0.110(14) 0.045(8) 0.069(10) 0.022(8) 0.059(11) 0.052(9)
C32 0.042(7) 0.062(9) 0.051(8) 0.028(7) 0.028(6) 0.013(6)
C33 0.033(6) 0.031(6) 0.033(6) 0.008(5) 0.004(5) 0.008(5)
C34 0.031(6) 0.043(7) 0.044(7) 0.006(6) -0.002(5) 0.015(6)
C35 0.029(6) 0.027(6) 0.037(6) -0.006(5) 0.002(5) 0.007(5)
C36 0.043(7) 0.053(8) 0.039(7) 0.020(6) 0.005(6) 0.002(6)
C37 0.042(7) 0.059(9) 0.045(8) -0.001(7) 0.013(6) 0.025(7)
C38 0.029(6) 0.062(9) 0.031(6) 0.010(6) 0.011(5) 0.012(6)
C39 0.027(6) 0.059(8) 0.038(7) 0.015(6) 0.016(5) 0.000(5)
C40 0.040(7) 0.042(7) 0.036(7) 0.007(5) 0.020(5) 0.000(5)
C41 0.029(7) 0.083(11) 0.060(9) 0.036(9) 0.022(6) 0.015(7)
C42 0.064(10) 0.037(8) 0.066(10) 0.020(7) 0.027(8) 0.000(7)
C43 0.051(7) 0.045(7) 0.027(6) 0.009(5) 0.022(6) 0.010(6)
C44 0.053(8) 0.049(8) 0.042(7) 0.002(6) 0.026(6) 0.014(6)
C45 0.038(7) 0.046(7) 0.048(8) 0.007(6) 0.024(6) 0.019(6)
C46 0.063(9) 0.063(10) 0.046(8) 0.025(7) 0.030(7) 0.020(8)
C47 0.073(10) 0.040(8) 0.080(11) 0.017(8) 0.047(9) 0.031(8)
C48 0.039(7) 0.045(7) 0.024(6) 0.002(5) 0.012(5) -0.003(5)
C49 0.034(7) 0.075(10) 0.021(6) -0.001(6) 0.009(5) -0.003(6)
C50 0.033(6) 0.058(8) 0.022(5) 0.012(5) 0.011(5) 0.007(6)
C51 0.068(11) 0.064(11) 0.033(8) -0.009(7) -0.001(7) -0.006(8)
C52 0.042(8) 0.081(11) 0.035(7) 0.024(7) 0.002(6) 0.026(8)
B1 0.030(6) 0.026(6) 0.026(6) -0.004(5) 0.015(5) 0.006(5)
B2 0.041(7) 0.031(7) 0.032(7) 0.012(5) 0.020(6) 0.016(6)
W1 0.0333(3) 0.0359(3) 0.0240(3) 0.0076(2) 0.0145(2) 0.0129(2)
W2 0.0342(3) 0.0214(3) 0.0275(3) 0.00589(19) 0.0119(2) 0.0076(2)
Cl3 0.086(3) 0.064(3) 0.074(3) -0.005(2) 0.029(3) -0.001(2)
Cl4 0.105(4) 0.106(4) 0.088(4) 0.045(3) 0.039(3) 0.059(4)
Cl10 0.073(3) 0.057(2) 0.074(3) 0.001(2) 0.019(2) 0.007(2)
C101 0.090(14) 0.080(13) 0.051(10) 0.020(9) 0.031(10) 0.026(11)

loop_
_atom_type_symbol
_atom_type_description
_atom_type_scat_dispersion_real
_atom_type_scat_dispersion_imag
_atom_type_scat_source
C C 0.0181 0.0091 'International Tables Vol C Tables 4.2.6.8 and 6.1.1.4'
H H 0.0000 0.0000 'International Tables Vol C Tables 4.2.6.8 and 6.1.1.4'
Au Au -4.4197 7.2980 'International Tables Vol C Tables 4.2.6.8 and 6.1.1.4'
B B 0.0090 0.0039 'International Tables Vol C Tables 4.2.6.8 and 6.1.1.4'
Cl Cl 0.3639 0.7018 'International Tables Vol C Tables 4.2.6.8 and 6.1.1.4'
N N 0.0311 0.0180 'International Tables Vol C Tables 4.2.6.8 and 6.1.1.4'
O O 0.0492 0.0322 'International Tables Vol C Tables 4.2.6.8 and 6.1.1.4'
Si Si 0.2541 0.3302 'International Tables Vol C Tables 4.2.6.8 and 6.1.1.4'
W W -5.4734 5.5774 'International Tables Vol C Tables 4.2.6.8 and 6.1.1.4'

loop_
_exptl_crystal_face_index_h
_exptl_crystal_face_index_k
_exptl_crystal_face_index_l
_exptl_crystal_face_perp_dist
4 8 -6 0.0227
-4 -8 6 0.0350
5 -3 6 0.0665
-5 3 -6 0.0665
-4 8 5 0.0193
3 -8 -5 0.0140

loop_
_geom_angle_atom_site_label_1
_geom_angle_atom_site_label_2
_geom_angle_atom_site_label_3
_geom_angle
Cl1 Au1 W1 146.35(12)
C1 Au1 Cl1 170.1(4)
C1 Au1 W1 43.5(4)
Cl2 Au2 W2 147.51(12)
C4 Au2 Cl2 168.6(4)
C4 Au2 W2 43.9(4)
C3 Si1 C11 111.3(6)
C3 Si1 C17 111.4(6)
C6 Si1 C3 104.1(6)
C6 Si1 C11 108.6(6)
C6 Si1 C17 109.6(6)
C17 Si1 C11 111.5(5)
N2 N1 W1 115.9(7)
C23 N1 N2 108.1(10)
C23 N1 W1 135.4(9)
N1 N2 B1 123.2(9)
C25 N2 N1 108.4(10)
C25 N2 B1 128.4(10)
N4 N3 W1 119.6(7)
C28 N3 N4 107.0(10)
C28 N3 W1 133.3(8)
N3 N4 C30 109.8(9)
N3 N4 B1 119.9(9)
C30 N4 B1 129.5(9)
N6 N5 C33 108.1(10)
N6 N5 W1 119.9(7)
C33 N5 W1 131.9(9)
N5 N6 B1 120.4(9)
C35 N6 N5 109.0(10)
C35 N6 B1 130.3(10)
N8 N7 W2 116.2(7)
C38 N7 N8 107.3(10)
C38 N7 W2 136.2(9)
N7 N8 B2 123.1(9)
C40 N8 N7 107.7(10)
C40 N8 B2 128.7(10)
N10 N9 W2 119.2(7)
C43 N9 N10 106.2(10)
C43 N9 W2 134.3(9)
N9 N10 B2 119.2(9)
C45 N10 N9 109.3(10)
C45 N10 B2 131.0(11)
N12 N11 C48 109.3(10)
N12 N11 W2 119.7(7)
C48 N11 W2 130.9(9)
N11 N12 C50 108.3(10)
N11 N12 B2 120.6(9)
C50 N12 B2 131.1(11)
C2 C1 Au1 119.2(9)
C2 C1 W1 151.6(10)
W1 C1 Au1 88.6(6)
C3 C2 C1 176.5(13)
C2 C3 Si1 169.6(12)
C5 C4 Au2 115.1(9)
C5 C4 W2 156.1(10)
W2 C4 Au2 88.3(5)
C6 C5 C4 175.8(14)
C5 C6 Si1 176.1(12)
O1 C7 W1 174.9(12)
O2 C8 W1 175.5(12)
O3 C9 W2 176.1(12)
O4 C10 W2 178.4(16)
C12 C11 Si1 120.4(9)
C13 C11 Si1 122.2(10)
C13 C11 C12 117.4(12)
C14 C12 C11 120.9(13)
C11 C13 C15 121.0(13)
C16 C14 C12 120.7(15)
C16 C15 C13 118.7(13)
C14 C16 C15 121.4(14)
C18 C17 Si1 119.9(11)
C19 C17 Si1 122.8(10)
C19 C17 C18 117.2(13)
C20 C18 C17 121.9(14)
C17 C19 C21 119.7(14)
C22 C20 C18 120.1(14)
C22 C21 C19 120.7(15)
C20 C22 C21 120.4(15)
N1 C23 C24 108.2(12)
N1 C23 C26 124.3(14)
C24 C23 C26 127.5(13)
C25 C24 C23 107.2(11)
N2 C25 C27 122.4(12)
C24 C25 N2 108.1(12)
C24 C25 C27 129.5(12)
N3 C28 C29 109.7(11)
N3 C28 C31 121.8(13)
C29 C28 C31 128.5(13)
C28 C29 C30 106.5(12)
N4 C30 C29 107.0(11)
N4 C30 C32 123.2(11)
C29 C30 C32 129.9(13)
N5 C33 C34 107.4(11)
N5 C33 C36 124.1(12)
C34 C33 C36 128.4(12)
C35 C34 C33 107.3(11)
N6 C35 C34 108.1(12)
N6 C35 C37 122.8(12)
C34 C35 C37 129.0(12)
N7 C38 C39 109.6(11)
N7 C38 C41 124.8(13)
C39 C38 C41 125.6(12)
C38 C39 C40 107.4(11)
N8 C40 C39 107.9(12)
N8 C40 C42 121.0(12)
C39 C40 C42 131.1(13)
N9 C43 C44 109.2(12)
N9 C43 C46 123.2(12)
C44 C43 C46 127.5(12)
C45 C44 C43 107.7(12)
N10 C45 C44 107.5(12)
N10 C45 C47 121.4(13)
C44 C45 C47 131.0(13)
N11 C48 C49 107.1(12)
N11 C48 C51 125.6(12)
C49 C48 C51 127.3(12)
C50 C49 C48 107.6(11)
N12 C50 C52 121.5(13)
C49 C50 N12 107.7(12)
C49 C50 C52 130.8(13)
N4 B1 N2 107.2(9)
N4 B1 N6 108.4(8)
N6 B1 N2 109.6(10)
N10 B2 N8 108.3(10)
N12 B2 N8 109.9(9)
N12 B2 N10 109.7(10)
N1 W1 Au1 155.9(3)
N3 W1 Au1 78.3(3)
N3 W1 N1 83.6(4)
N5 W1 Au1 80.8(3)
N5 W1 N1 82.0(4)
N5 W1 N3 85.7(4)
C1 W1 Au1 47.9(4)
C1 W1 N1 156.2(5)
C1 W1 N3 115.0(4)
C1 W1 N5 112.7(4)
C1 W1 C7 77.8(5)
C1 W1 C8 76.1(5)
C7 W1 Au1 109.6(4)
C7 W1 N1 86.9(5)
C7 W1 N3 92.9(5)
C7 W1 N5 168.9(5)
C7 W1 C8 89.1(6)
C8 W1 Au1 111.3(4)
C8 W1 N1 85.6(5)
C8 W1 N3 168.9(5)
C8 W1 N5 90.3(4)
N7 W2 Au2 157.3(2)
N7 W2 N9 82.6(4)
N7 W2 N11 84.0(4)
N9 W2 Au2 76.7(3)
N9 W2 N11 83.9(4)
N11 W2 Au2 84.7(3)
C4 W2 Au2 47.8(3)
C4 W2 N7 154.6(4)
C4 W2 N9 122.2(4)
C4 W2 N11 102.8(5)
C4 W2 C9 83.0(5)
C4 W2 C10 73.4(5)
C9 W2 Au2 98.4(4)
C9 W2 N7 91.3(5)
C9 W2 N9 92.0(4)
C9 W2 N11 174.1(4)
C9 W2 C10 88.8(5)
C10 W2 Au2 118.6(4)
C10 W2 N7 81.8(5)
C10 W2 N9 164.4(5)
C10 W2 N11 94.1(5)
Cl3 C101 Cl4 109.5(12)
Cl3 C101 Cl10 114.6(11)
Cl10 C101 Cl4 108.7(11)

loop_
_geom_bond_atom_site_label_1
_geom_bond_atom_site_label_2
_geom_bond_distance
Au1 Cl1 2.278(4)
Au1 C1 2.063(13)
Au1 W1 2.7822(7)
Au2 Cl2 2.259(3)
Au2 C4 2.051(11)
Au2 W2 2.7672(7)
Si1 C3 1.834(13)
Si1 C6 1.815(13)
Si1 C11 1.857(12)
Si1 C17 1.849(13)
O1 C7 1.139(18)
O2 C8 1.148(18)
O3 C9 1.172(17)
O4 C10 1.004(19)
N1 N2 1.363(14)
N1 C23 1.340(16)
N1 W1 2.234(9)
N2 C25 1.358(15)
N2 B1 1.557(15)
N3 N4 1.358(13)
N3 C28 1.355(17)
N3 W1 2.212(11)
N4 C30 1.372(16)
N4 B1 1.538(15)
N5 N6 1.363(14)
N5 C33 1.364(15)
N5 W1 2.178(10)
N6 C35 1.341(15)
N6 B1 1.540(16)
N7 N8 1.385(13)
N7 C38 1.349(16)
N7 W2 2.212(10)
N8 C40 1.370(16)
N8 B2 1.528(16)
N9 N10 1.387(13)
N9 C43 1.351(15)
N9 W2 2.222(10)
N10 C45 1.348(16)
N10 B2 1.528(15)
N11 N12 1.337(14)
N11 C48 1.364(16)
N11 W2 2.224(9)
N12 C50 1.384(15)
N12 B2 1.523(17)
C1 C2 1.392(18)
C1 W1 1.916(14)
C2 C3 1.210(18)
C4 C5 1.355(18)
C4 W2 1.919(13)
C5 C6 1.227(19)
C7 W1 2.006(16)
C8 W1 2.016(16)
C9 W2 1.982(13)
C10 W2 2.096(19)
C11 C12 1.407(18)
C11 C13 1.388(18)
C12 C14 1.37(2)
C13 C15 1.42(2)
C14 C16 1.36(2)
C15 C16 1.36(2)
C17 C18 1.399(17)
C17 C19 1.392(19)
C18 C20 1.37(2)
C19 C21 1.40(2)
C20 C22 1.35(2)
C21 C22 1.36(3)
C23 C24 1.39(2)
C23 C26 1.496(19)
C24 C25 1.36(2)
C25 C27 1.505(19)
C28 C29 1.38(2)
C28 C31 1.498(18)
C29 C30 1.388(18)
C30 C32 1.478(18)
C33 C34 1.38(2)
C33 C36 1.461(19)
C34 C35 1.38(2)
C35 C37 1.49(2)
C38 C39 1.36(2)
C38 C41 1.494(19)
C39 C40 1.374(19)
C40 C42 1.51(2)
C43 C44 1.37(2)
C43 C46 1.505(19)
C44 C45 1.37(2)
C45 C47 1.50(2)
C48 C49 1.39(2)
C48 C51 1.49(2)
C49 C50 1.36(2)
C50 C52 1.49(2)
Cl3 C101 1.70(2)
Cl4 C101 1.79(2)
Cl10 C101 1.74(2)

loop_
_exptl_oxdiff_crystal_face_indexfrac_h
_exptl_oxdiff_crystal_face_indexfrac_k
_exptl_oxdiff_crystal_face_indexfrac_l
_exptl_oxdiff_crystal_face_x
_exptl_oxdiff_crystal_face_y
_exptl_oxdiff_crystal_face_z
3.9945 7.9777 -6.0227 -0.0115 1.0105 -0.0047
-3.9945 -7.9777 6.0227 0.0115 -1.0105 0.0047
4.9804 -2.9805 6.0161 -0.0486 0.0022 1.0002
-4.9804 2.9805 -6.0161 0.0486 -0.0022 -1.0002
-4.0016 8.0096 4.9539 -0.9384 0.2993 -0.1000
3.0041 -8.0097 -4.9555 0.9099 -0.3669 -0.0117

loop_
_smtbx_masks_void_nr
_smtbx_masks_void_average_x
_smtbx_masks_void_average_y
_smtbx_masks_void_average_z
_smtbx_masks_void_volume
_smtbx_masks_void_count_electrons
1 0.312 0.411 0.957 11.4 0.0
2 0.500 0.000 0.500 28.2 0.0
3 0.688 0.589 0.043 11.4 0.0
